data_2101332
loop_
_publ_author_name
'Ruble, J. R.'
'Galvao, A.'

_publ_section_title
;
 Electrostatic potentials from charge-density studies of benzamide at
 123 K
;
_journal_issue 5
_journal_name_full 'Acta Crystallographica Section B'
_journal_page_first 835
_journal_page_last 838
_journal_paper_doi 10.1107/S0108768194014102
_journal_volume 51
_journal_year 1995
_chemical_formula_sum 'C7 H7 N O'
_chemical_formula_weight 121.14
_symmetry_cell_setting monoclinic
_symmetry_space_group_name_Hall '-P 2ybc'
_symmetry_space_group_name_H-M 'P 1 21/c 1'
_cell_angle_alpha 90.0
_cell_angle_beta 89.220(10)
_cell_angle_gamma 90.0
_cell_formula_units_Z 4
_cell_length_a 5.5490(10)
_cell_length_b 5.0330(10)
_cell_length_c 21.548(4)
_cell_volume 601.7(2)
_diffrn_radiation_type Mo
_diffrn_radiation_wavelength 0.71073
_exptl_absorpt_coefficient_mu 0.086
_exptl_crystal_density_diffrn 1.35
_exptl_crystal_F_000 64
_cod_data_source_file bk0008.cif
_cod_data_source_block bk0008a
_cod_original_cell_volume 601.740(10)
_cod_original_formula_sum 'C7 H7 N1 O1'
_cod_database_code 2101332

loop_
_atom_site_label
_atom_site_fract_x
_atom_site_fract_y
_atom_site_fract_z
C(1) .47492(15) .06764(17) .10953(4)
C(2) .64748(17) .26935(19) .10486(4)
C(3) .82423(17) .2945(2) .14980(5)
C(4) .82792(17) .1197(2) .19992(5)
C(5) .65380(18) -.0792(2) .20525(4)
C(6) .47921(17) -.10644(18) .16000(4)
C(7) .28637(16) .02791(16) .06140(4)
O .1959(2) -.1951(2) .05334(5)
N .22277(12) .23983(13) .02795(3)
H(2) .6469(5) .4052(5) .06556(11)
H(3) .9582(4) .4505(5) .14538(12)
H(4) .9648(4) .1388(6) .23501(12)
H(5) .6533(5) -.2142(6) .24475(12)
H(6) .3451(4) -.2630(5) .16299(12)
H(7) .0855(4) .2187(4) -.00281(10)
H(8) .2657(4) .4262(4) .04160(10)
